data_4081778
loop_
_publ_author_name
'Muthaiah, Senthilkumar'
'Do, Dinh Cao Huan'
'Ganguly, Rakesh'
'Vidovi\'c, Dragoslav'

_publ_section_title
;
 Counterion Dependence on the Synthetic Viability of NHC-stabilized
 Dichloroborenium Cations
;
_journal_issue 22
_journal_name_full Organometallics
_journal_page_first 6718
_journal_paper_doi 10.1021/om400541q
_journal_volume 32
_journal_year 2013
_chemical_formula_moiety 'C11 H20 B Cl3 N2'
_chemical_formula_sum 'C11 H20 B Cl3 N2'
_chemical_formula_weight 297.45
_chemical_name_systematic
; 
 ? 
;
_space_group_IT_number 2
_symmetry_cell_setting triclinic
_symmetry_space_group_name_Hall '-P 1'
_symmetry_space_group_name_H-M 'P -1'
_atom_sites_solution_hydrogens geom
_atom_sites_solution_primary direct
_atom_sites_solution_secondary difmap
_audit_creation_method SHELXL-97
_cell_angle_alpha 74.890(3)
_cell_angle_beta 87.993(3)
_cell_angle_gamma 85.959(3)
_cell_formula_units_Z 4
_cell_length_a 9.2977(5)
_cell_length_b 11.5507(7)
_cell_length_c 14.2018(9)
_cell_measurement_reflns_used 9993
_cell_measurement_temperature 103(2)
_cell_measurement_theta_max 29.08
_cell_measurement_theta_min 2.63
_cell_volume 1468.59(15)
_computing_cell_refinement 'Bruker SAINT'
_computing_data_collection 'Bruker APEX2'
_computing_data_reduction 'Bruker SAINT'
_computing_molecular_graphics 'Bruker SHELXTL'
_computing_publication_material 'Bruker SHELXTL'
_computing_structure_refinement 'SHELXL-97 (Sheldrick, 2008)'
_computing_structure_solution 'SHELXS-97 (Sheldrick, 2008)'
_diffrn_ambient_temperature 103(2)
_diffrn_measured_fraction_theta_full 0.980
_diffrn_measured_fraction_theta_max 0.955
_diffrn_measurement_device_type 'Bruker APEX-II CCD'
_diffrn_measurement_method '\f and \w scans'
_diffrn_radiation_monochromator graphite
_diffrn_radiation_source 'fine-focus sealed tube'
_diffrn_radiation_type MoK\a
_diffrn_radiation_wavelength 0.71073
_diffrn_reflns_av_R_equivalents 0.0440
_diffrn_reflns_av_sigmaI/netI 0.0471
_diffrn_reflns_limit_h_max 12
_diffrn_reflns_limit_h_min -12
_diffrn_reflns_limit_k_max 15
_diffrn_reflns_limit_k_min -15
_diffrn_reflns_limit_l_max 19
_diffrn_reflns_limit_l_min -19
_diffrn_reflns_number 28003
_diffrn_reflns_theta_full 27.00
_diffrn_reflns_theta_max 29.35
_diffrn_reflns_theta_min 1.49
_exptl_absorpt_coefficient_mu 0.604
_exptl_absorpt_correction_T_max 0.8209
_exptl_absorpt_correction_T_min 0.7941
_exptl_absorpt_correction_type multi-scan
_exptl_absorpt_process_details sadabs
_exptl_crystal_colour colourless
_exptl_crystal_density_diffrn 1.345
_exptl_crystal_density_method 'not measured'
_exptl_crystal_description block
_exptl_crystal_F_000 624
_exptl_crystal_size_max 0.40
_exptl_crystal_size_mid 0.38
_exptl_crystal_size_min 0.34
_refine_diff_density_max 0.894
_refine_diff_density_min -0.554
_refine_diff_density_rms 0.129
_refine_ls_extinction_method none
_refine_ls_goodness_of_fit_ref 1.135
_refine_ls_hydrogen_treatment constr
_refine_ls_matrix_type full
_refine_ls_number_parameters 319
_refine_ls_number_reflns 7711
_refine_ls_number_restraints 0
_refine_ls_restrained_S_all 1.135
_refine_ls_R_factor_all 0.0736
_refine_ls_R_factor_gt 0.0624
_refine_ls_shift/su_max 0.000
_refine_ls_shift/su_mean 0.000
_refine_ls_structure_factor_coef Fsqd
_refine_ls_weighting_details 'calc w=1/[\s^2^(Fo^2^)+(0.0636P)^2^+8.5656P] where P=(Fo^2^+2Fc^2^)/3'
_refine_ls_weighting_scheme calc
_refine_ls_wR_factor_gt 0.2006
_refine_ls_wR_factor_ref 0.2070
_reflns_number_gt 6398
_reflns_number_total 7711
_reflns_threshold_expression >2sigma(I)
_cod_data_source_file om400541q_si_002.cif
_cod_data_source_block 3BCl3
_cod_depositor_comments
;
The following automatic conversions were performed:

'_symmetry_cell_setting' value 'Triclinic' changed to 'triclinic'
according to /home/saulius/struct/CIF-dictionaries/cif_core.dic
dictionary named 'cif_core.dic' version 2.4.2 from 2011-04-26.

Automatic conversion script
Id: cif_fix_values 1891 2012-01-12 08:04:46Z andrius 
;
_cod_original_sg_symbol_H-M P-1
_cod_database_code 4081778

loop_
_symmetry_equiv_pos_as_xyz
'x, y, z'
'-x, -y, -z'

loop_
_atom_site_label
_atom_site_type_symbol
_atom_site_fract_x
_atom_site_fract_y
_atom_site_fract_z
_atom_site_U_iso_or_equiv
_atom_site_adp_type
_atom_site_occupancy
_atom_site_symmetry_multiplicity
_atom_site_calc_flag
_atom_site_refinement_flags
B1 B -0.0090(5) 0.2394(4) 0.2205(3) 0.0152(8) Uani 1 1 d .
B2 B 0.5148(5) 0.7306(4) 0.2826(3) 0.0154(8) Uani 1 1 d .
C1 C 0.1659(4) 0.2355(3) 0.2356(3) 0.0130(7) Uani 1 1 d .
C2 C 0.1612(4) 0.0766(3) 0.3968(3) 0.0168(7) Uani 1 1 d .
H2 H 0.0554 0.0898 0.3845 0.020 Uiso 1 1 calc R
C3 C 0.1859(5) 0.1112(4) 0.4911(3) 0.0241(9) Uani 1 1 d .
H3A H 0.2892 0.1021 0.5050 0.036 Uiso 1 1 calc R
H3B H 0.1335 0.0589 0.5449 0.036 Uiso 1 1 calc R
H3C H 0.1508 0.1950 0.4841 0.036 Uiso 1 1 calc R
C4 C 0.2018(5) -0.0548(4) 0.4019(4) 0.0258(9) Uani 1 1 d .
H4A H 0.1844 -0.0702 0.3387 0.039 Uiso 1 1 calc R
H4B H 0.1432 -0.1059 0.4525 0.039 Uiso 1 1 calc R
H4C H 0.3041 -0.0728 0.4176 0.039 Uiso 1 1 calc R
C5 C 0.3828(4) 0.1699(3) 0.3026(3) 0.0142(7) Uani 1 1 d .
C6 C 0.4963(4) 0.1003(4) 0.3705(3) 0.0200(8) Uani 1 1 d .
H6A H 0.5917 0.1245 0.3445 0.030 Uiso 1 1 calc R
H6B H 0.4902 0.0142 0.3769 0.030 Uiso 1 1 calc R
H6C H 0.4814 0.1164 0.4347 0.030 Uiso 1 1 calc R
C7 C 0.4053(4) 0.2569(3) 0.2193(3) 0.0135(7) Uani 1 1 d .
C8 C 0.5478(4) 0.3004(4) 0.1776(3) 0.0183(7) Uani 1 1 d .
H8A H 0.5701 0.3693 0.2015 0.027 Uiso 1 1 calc R
H8B H 0.5434 0.3247 0.1063 0.027 Uiso 1 1 calc R
H8C H 0.6231 0.2357 0.1978 0.027 Uiso 1 1 calc R
C9 C 0.2465(4) 0.4004(3) 0.0909(3) 0.0152(7) Uani 1 1 d .
H9 H 0.1407 0.4232 0.0896 0.018 Uiso 1 1 calc R
C10 C 0.2825(5) 0.3618(4) -0.0025(3) 0.0213(8) Uani 1 1 d .
H10A H 0.3846 0.3343 -0.0030 0.032 Uiso 1 1 calc R
H10B H 0.2631 0.4301 -0.0591 0.032 Uiso 1 1 calc R
H10C H 0.2228 0.2962 -0.0054 0.032 Uiso 1 1 calc R
C11 C 0.3213(5) 0.5115(3) 0.0968(3) 0.0202(8) Uani 1 1 d .
H11A H 0.3082 0.5230 0.1626 0.030 Uiso 1 1 calc R
H11B H 0.2794 0.5821 0.0493 0.030 Uiso 1 1 calc R
H11C H 0.4245 0.5007 0.0824 0.030 Uiso 1 1 calc R
C12 C 0.3450(4) 0.7379(3) 0.2527(3) 0.0130(7) Uani 1 1 d .
C13 C 0.2793(4) 0.5673(3) 0.3966(3) 0.0159(7) Uani 1 1 d .
H13 H 0.3861 0.5623 0.4048 0.019 Uiso 1 1 calc R
C14 C 0.2110(5) 0.5940(4) 0.4883(3) 0.0239(9) Uani 1 1 d .
H14A H 0.2370 0.6732 0.4926 0.036 Uiso 1 1 calc R
H14B H 0.2461 0.5326 0.5458 0.036 Uiso 1 1 calc R
H14C H 0.1059 0.5934 0.4856 0.036 Uiso 1 1 calc R
C15 C 0.2407(5) 0.4465(4) 0.3824(3) 0.0240(9) Uani 1 1 d .
H15A H 0.1366 0.4481 0.3730 0.036 Uiso 1 1 calc R
H15B H 0.2684 0.3823 0.4401 0.036 Uiso 1 1 calc R
H15C H 0.2925 0.4318 0.3249 0.036 Uiso 1 1 calc R
C16 C 0.1100(4) 0.6959(3) 0.2663(3) 0.0164(7) Uani 1 1 d .
C17 C -0.0275(5) 0.6420(4) 0.3066(4) 0.0265(9) Uani 1 1 d .
H17A H -0.1093 0.6933 0.2741 0.040 Uiso 1 1 calc R
H17B H -0.0341 0.6354 0.3768 0.040 Uiso 1 1 calc R
H17C H -0.0296 0.5620 0.2954 0.040 Uiso 1 1 calc R
C18 C 0.1271(4) 0.7841(3) 0.1824(3) 0.0147(7) Uani 1 1 d .
C19 C 0.0129(4) 0.8438(4) 0.1111(3) 0.0197(8) Uani 1 1 d .
H19A H 0.0196 0.8092 0.0549 0.030 Uiso 1 1 calc R
H19B H 0.0265 0.9302 0.0891 0.030 Uiso 1 1 calc R
H19C H -0.0823 0.8313 0.1425 0.030 Uiso 1 1 calc R
C20 C 0.3391(4) 0.8944(3) 0.0902(3) 0.0148(7) Uani 1 1 d .
H20 H 0.4458 0.8774 0.0955 0.018 Uiso 1 1 calc R
C21 C 0.2977(5) 0.8765(4) -0.0081(3) 0.0211(8) Uani 1 1 d .
H21A H 0.3007 0.7904 -0.0042 0.032 Uiso 1 1 calc R
H21B H 0.3659 0.9155 -0.0587 0.032 Uiso 1 1 calc R
H21C H 0.2001 0.9123 -0.0244 0.032 Uiso 1 1 calc R
C22 C 0.3077(5) 1.0229(3) 0.0980(3) 0.0220(8) Uani 1 1 d .
H22A H 0.2032 1.0414 0.0983 0.033 Uiso 1 1 calc R
H22B H 0.3519 1.0786 0.0421 0.033 Uiso 1 1 calc R
H22C H 0.3479 1.0315 0.1585 0.033 Uiso 1 1 calc R
Cl1 Cl -0.06398(11) 0.08439(9) 0.22762(7) 0.0206(2) Uani 1 1 d .
Cl2 Cl -0.10224(11) 0.29760(10) 0.31839(8) 0.0227(2) Uani 1 1 d .
Cl3 Cl -0.07726(11) 0.33234(10) 0.10081(8) 0.0247(2) Uani 1 1 d .
Cl4 Cl 0.60071(11) 0.58725(9) 0.26491(8) 0.0225(2) Uani 1 1 d .
Cl5 Cl 0.52871(11) 0.73424(9) 0.41330(7) 0.0215(2) Uani 1 1 d .
Cl6 Cl 0.62308(11) 0.85681(10) 0.21455(9) 0.0303(3) Uani 1 1 d .
N1 N 0.2347(3) 0.1579(3) 0.3124(2) 0.0135(6) Uani 1 1 d .
N2 N 0.2705(3) 0.2986(3) 0.1794(2) 0.0120(6) Uani 1 1 d .
N3 N 0.2454(3) 0.6672(3) 0.3082(2) 0.0138(6) Uani 1 1 d .
N4 N 0.2730(3) 0.8076(3) 0.1742(2) 0.0133(6) Uani 1 1 d .

loop_
_atom_site_aniso_label
_atom_site_aniso_U_11
_atom_site_aniso_U_22
_atom_site_aniso_U_33
_atom_site_aniso_U_23
_atom_site_aniso_U_13
_atom_site_aniso_U_12
B1 0.0116(19) 0.0171(19) 0.0174(19) -0.0047(15) -0.0005(15) -0.0027(14)
B2 0.0123(19) 0.0156(18) 0.0164(19) -0.0001(15) -0.0003(15) -0.0026(14)
C1 0.0132(17) 0.0122(15) 0.0131(16) -0.0019(12) 0.0002(13) -0.0028(12)
C2 0.0171(18) 0.0144(16) 0.0160(17) 0.0015(13) 0.0007(14) -0.0036(13)
C3 0.024(2) 0.029(2) 0.0167(18) -0.0005(16) 0.0007(16) -0.0118(17)
C4 0.024(2) 0.0141(18) 0.034(2) 0.0012(16) 0.0035(18) -0.0009(15)
C5 0.0132(17) 0.0136(16) 0.0145(16) -0.0009(13) -0.0020(13) -0.0019(13)
C6 0.0143(18) 0.0232(19) 0.0187(18) 0.0022(15) -0.0056(14) -0.0009(14)
C7 0.0095(16) 0.0150(16) 0.0160(16) -0.0038(13) -0.0012(13) -0.0024(12)
C8 0.0126(18) 0.0218(18) 0.0191(18) -0.0022(15) 0.0020(14) -0.0049(14)
C9 0.0161(18) 0.0129(16) 0.0138(16) 0.0023(13) -0.0006(13) -0.0025(13)
C10 0.025(2) 0.0222(19) 0.0163(18) -0.0035(15) -0.0021(15) -0.0057(16)
C11 0.025(2) 0.0141(17) 0.0188(18) 0.0015(14) -0.0035(15) -0.0049(15)
C12 0.0118(16) 0.0117(15) 0.0144(16) -0.0010(13) -0.0004(13) -0.0011(12)
C13 0.0191(19) 0.0134(16) 0.0127(16) 0.0018(13) -0.0012(14) -0.0033(13)
C14 0.031(2) 0.024(2) 0.0144(18) -0.0012(15) 0.0039(16) -0.0023(17)
C15 0.035(2) 0.0133(17) 0.0214(19) 0.0019(15) -0.0076(17) -0.0046(16)
C16 0.0121(17) 0.0165(17) 0.0189(17) -0.0008(14) -0.0013(14) -0.0032(13)
C17 0.0119(18) 0.028(2) 0.033(2) 0.0062(18) 0.0002(17) -0.0063(16)
C18 0.0113(17) 0.0150(16) 0.0162(17) -0.0012(13) -0.0010(13) -0.0019(13)
C19 0.0152(18) 0.0210(19) 0.0204(18) -0.0006(15) -0.0063(15) 0.0010(14)
C20 0.0152(17) 0.0126(16) 0.0142(16) 0.0014(13) -0.0001(13) -0.0034(13)
C21 0.029(2) 0.0205(19) 0.0123(17) -0.0002(14) 0.0008(15) -0.0046(16)
C22 0.030(2) 0.0126(17) 0.0227(19) -0.0022(14) 0.0031(17) -0.0057(15)
Cl1 0.0194(5) 0.0182(4) 0.0256(5) -0.0062(4) -0.0039(4) -0.0063(3)
Cl2 0.0152(4) 0.0293(5) 0.0276(5) -0.0147(4) 0.0024(4) -0.0006(4)
Cl3 0.0157(5) 0.0300(5) 0.0225(5) 0.0057(4) -0.0080(4) -0.0051(4)
Cl4 0.0153(4) 0.0252(5) 0.0289(5) -0.0112(4) -0.0034(4) 0.0030(3)
Cl5 0.0212(5) 0.0237(5) 0.0211(5) -0.0076(4) -0.0073(4) -0.0025(4)
Cl6 0.0161(5) 0.0308(5) 0.0353(6) 0.0106(4) -0.0072(4) -0.0121(4)
N1 0.0114(14) 0.0133(14) 0.0140(14) 0.0002(11) -0.0021(11) -0.0015(11)
N2 0.0113(14) 0.0124(13) 0.0104(13) 0.0011(11) -0.0003(11) -0.0022(11)
N3 0.0114(15) 0.0142(14) 0.0137(14) 0.0007(11) 0.0003(11) -0.0034(11)
N4 0.0116(14) 0.0138(14) 0.0132(14) -0.0008(11) -0.0021(11) -0.0012(11)

loop_
_atom_type_symbol
_atom_type_description
_atom_type_scat_dispersion_real
_atom_type_scat_dispersion_imag
_atom_type_scat_source
C C 0.0033 0.0016 'International Tables Vol C Tables 4.2.6.8 and 6.1.1.4'
H H 0.0000 0.0000 'International Tables Vol C Tables 4.2.6.8 and 6.1.1.4'
B B 0.0013 0.0007 'International Tables Vol C Tables 4.2.6.8 and 6.1.1.4'
N N 0.0061 0.0033 'International Tables Vol C Tables 4.2.6.8 and 6.1.1.4'
Cl Cl 0.1484 0.1585 'International Tables Vol C Tables 4.2.6.8 and 6.1.1.4'

loop_
_geom_angle_atom_site_label_1
_geom_angle_atom_site_label_2
_geom_angle_atom_site_label_3
_geom_angle
C1 B1 Cl2 108.5(3)
C1 B1 Cl3 116.0(3)
Cl2 B1 Cl3 108.1(2)
C1 B1 Cl1 109.5(3)
Cl2 B1 Cl1 110.0(2)
Cl3 B1 Cl1 104.6(2)
C12 B2 Cl4 107.7(3)
C12 B2 Cl6 116.3(3)
Cl4 B2 Cl6 108.8(2)
C12 B2 Cl5 110.1(3)
Cl4 B2 Cl5 110.1(2)
Cl6 B2 Cl5 103.7(2)
N2 C1 N1 106.2(3)
N2 C1 B1 131.0(3)
N1 C1 B1 122.8(3)
N1 C2 C4 111.3(3)
N1 C2 C3 110.9(3)
C4 C2 C3 114.0(4)
N1 C2 H2 106.7
C4 C2 H2 106.7
C3 C2 H2 106.7
C2 C3 H3A 109.5
C2 C3 H3B 109.5
H3A C3 H3B 109.5
C2 C3 H3C 109.5
H3A C3 H3C 109.5
H3B C3 H3C 109.5
C2 C4 H4A 109.5
C2 C4 H4B 109.5
H4A C4 H4B 109.5
C2 C4 H4C 109.5
H4A C4 H4C 109.5
H4B C4 H4C 109.5
C7 C5 N1 107.1(3)
C7 C5 C6 126.2(4)
N1 C5 C6 126.7(3)
C5 C6 H6A 109.5
C5 C6 H6B 109.5
H6A C6 H6B 109.5
C5 C6 H6C 109.5
H6A C6 H6C 109.5
H6B C6 H6C 109.5
C5 C7 N2 107.2(3)
C5 C7 C8 126.7(3)
N2 C7 C8 126.1(3)
C7 C8 H8A 109.5
C7 C8 H8B 109.5
H8A C8 H8B 109.5
C7 C8 H8C 109.5
H8A C8 H8C 109.5
H8B C8 H8C 109.5
N2 C9 C11 112.2(3)
N2 C9 C10 111.6(3)
C11 C9 C10 113.5(3)
N2 C9 H9 106.3
C11 C9 H9 106.3
C10 C9 H9 106.3
C9 C10 H10A 109.5
C9 C10 H10B 109.5
H10A C10 H10B 109.5
C9 C10 H10C 109.5
H10A C10 H10C 109.5
H10B C10 H10C 109.5
C9 C11 H11A 109.5
C9 C11 H11B 109.5
H11A C11 H11B 109.5
C9 C11 H11C 109.5
H11A C11 H11C 109.5
H11B C11 H11C 109.5
N4 C12 N3 105.9(3)
N4 C12 B2 131.0(3)
N3 C12 B2 123.0(3)
N3 C13 C14 111.5(3)
N3 C13 C15 111.3(3)
C14 C13 C15 113.1(3)
N3 C13 H13 106.9
C14 C13 H13 106.9
C15 C13 H13 106.9
C13 C14 H14A 109.5
C13 C14 H14B 109.5
H14A C14 H14B 109.5
C13 C14 H14C 109.5
H14A C14 H14C 109.5
H14B C14 H14C 109.5
C13 C15 H15A 109.5
C13 C15 H15B 109.5
H15A C15 H15B 109.5
C13 C15 H15C 109.5
H15A C15 H15C 109.5
H15B C15 H15C 109.5
C18 C16 N3 106.8(3)
C18 C16 C17 126.7(4)
N3 C16 C17 126.5(3)
C16 C17 H17A 109.5
C16 C17 H17B 109.5
H17A C17 H17B 109.5
C16 C17 H17C 109.5
H17A C17 H17C 109.5
H17B C17 H17C 109.5
C16 C18 N4 107.0(3)
C16 C18 C19 127.0(4)
N4 C18 C19 125.9(3)
C18 C19 H19A 109.5
C18 C19 H19B 109.5
H19A C19 H19B 109.5
C18 C19 H19C 109.5
H19A C19 H19C 109.5
H19B C19 H19C 109.5
N4 C20 C22 110.7(3)
N4 C20 C21 112.5(3)
C22 C20 C21 113.2(3)
N4 C20 H20 106.6
C22 C20 H20 106.6
C21 C20 H20 106.6
C20 C21 H21A 109.5
C20 C21 H21B 109.5
H21A C21 H21B 109.5
C20 C21 H21C 109.5
H21A C21 H21C 109.5
H21B C21 H21C 109.5
C20 C22 H22A 109.5
C20 C22 H22B 109.5
H22A C22 H22B 109.5
C20 C22 H22C 109.5
H22A C22 H22C 109.5
H22B C22 H22C 109.5
C1 N1 C5 109.8(3)
C1 N1 C2 125.0(3)
C5 N1 C2 125.2(3)
C1 N2 C7 109.6(3)
C1 N2 C9 126.0(3)
C7 N2 C9 124.4(3)
C12 N3 C16 110.1(3)
C12 N3 C13 124.7(3)
C16 N3 C13 125.0(3)
C12 N4 C18 110.0(3)
C12 N4 C20 125.5(3)
C18 N4 C20 124.5(3)

loop_
_geom_bond_atom_site_label_1
_geom_bond_atom_site_label_2
_geom_bond_distance
B1 C1 1.644(6)
B1 Cl2 1.859(4)
B1 Cl3 1.863(4)
B1 Cl1 1.873(4)
B2 C12 1.640(6)
B2 Cl4 1.860(4)
B2 Cl6 1.864(4)
B2 Cl5 1.877(4)
C1 N2 1.362(5)
C1 N1 1.365(5)
C2 N1 1.494(5)
C2 C4 1.522(6)
C2 C3 1.523(6)
C2 H2 1.0000
C3 H3A 0.9800
C3 H3B 0.9800
C3 H3C 0.9800
C4 H4A 0.9800
C4 H4B 0.9800
C4 H4C 0.9800
C5 C7 1.358(5)
C5 N1 1.392(5)
C5 C6 1.497(5)
C6 H6A 0.9800
C6 H6B 0.9800
C6 H6C 0.9800
C7 N2 1.395(5)
C7 C8 1.498(5)
C8 H8A 0.9800
C8 H8B 0.9800
C8 H8C 0.9800
C9 N2 1.491(4)
C9 C11 1.524(5)
C9 C10 1.525(5)
C9 H9 1.0000
C10 H10A 0.9800
C10 H10B 0.9800
C10 H10C 0.9800
C11 H11A 0.9800
C11 H11B 0.9800
C11 H11C 0.9800
C12 N4 1.359(5)
C12 N3 1.366(5)
C13 N3 1.493(5)
C13 C14 1.523(6)
C13 C15 1.529(5)
C13 H13 1.0000
C14 H14A 0.9800
C14 H14B 0.9800
C14 H14C 0.9800
C15 H15A 0.9800
C15 H15B 0.9800
C15 H15C 0.9800
C16 C18 1.363(5)
C16 N3 1.393(5)
C16 C17 1.492(5)
C17 H17A 0.9800
C17 H17B 0.9800
C17 H17C 0.9800
C18 N4 1.397(5)
C18 C19 1.495(5)
C19 H19A 0.9800
C19 H19B 0.9800
C19 H19C 0.9800
C20 N4 1.489(5)
C20 C22 1.525(5)
C20 C21 1.529(5)
C20 H20 1.0000
C21 H21A 0.9800
C21 H21B 0.9800
C21 H21C 0.9800
C22 H22A 0.9800
C22 H22B 0.9800
C22 H22C 0.9800
